data_4078164
loop_
_publ_author_name
'Prakash, Om'
'Singh, Pradhumn'
'Mukherjee, G.'
'Singh, Ajai K.'

_publ_section_title
;
 Efficient Catalysis of Transfer Hydrogenation of Ketones and Oxidation of
 Alcohols with Newly Designed Half-Sandwich Rhodium(III) and Iridium(III)
 Complexes of Half-Pincer Chalcogenated Pyridines
;
_journal_issue 8
_journal_name_full Organometallics
_journal_page_first 3379
_journal_paper_doi 10.1021/om300169p
_journal_volume 31
_journal_year 2012
_chemical_formula_moiety 'C21 H25 Cl Ir N2 S, F6 P'
_chemical_formula_sum 'C21 H25 Cl F6 Ir N2 P S'
_chemical_formula_weight 710.14
_chemical_name_systematic
; 
 ? 
;
_space_group_IT_number 15
_symmetry_cell_setting monoclinic
_symmetry_space_group_name_Hall '-C 2yc'
_symmetry_space_group_name_H-M 'C 1 2/c 1'
_atom_sites_solution_hydrogens geom
_atom_sites_solution_primary direct
_atom_sites_solution_secondary difmap
_audit_creation_method SHELXL-97
_cell_angle_alpha 90.00
_cell_angle_beta 95.934(15)
_cell_angle_gamma 90.00
_cell_formula_units_Z 8
_cell_length_a 22.849(13)
_cell_length_b 8.306(4)
_cell_length_c 26.097(13)
_cell_measurement_reflns_used 5620
_cell_measurement_temperature 298(2)
_cell_measurement_theta_max 28.56
_cell_measurement_theta_min 2.23
_cell_volume 4926(4)
_computing_structure_refinement 'SHELXL-97 (Sheldrick, 1997)'
_computing_structure_solution 'SHELXS-97 (Sheldrick, 1990)'
_diffrn_ambient_temperature 298(2)
_diffrn_measured_fraction_theta_full 0.987
_diffrn_measured_fraction_theta_max 0.987
_diffrn_radiation_monochromator graphite
_diffrn_radiation_source 'fine-focus sealed tube'
_diffrn_radiation_type MoK\a
_diffrn_radiation_wavelength 0.71073
_diffrn_reflns_av_R_equivalents 0.0486
_diffrn_reflns_av_sigmaI/netI 0.0566
_diffrn_reflns_limit_h_max 27
_diffrn_reflns_limit_h_min -27
_diffrn_reflns_limit_k_max 9
_diffrn_reflns_limit_k_min -9
_diffrn_reflns_limit_l_max 31
_diffrn_reflns_limit_l_min -31
_diffrn_reflns_number 11500
_diffrn_reflns_theta_full 25.00
_diffrn_reflns_theta_max 25.00
_diffrn_reflns_theta_min 1.57
_exptl_absorpt_coefficient_mu 5.737
_exptl_absorpt_correction_T_max 0.377
_exptl_absorpt_correction_T_min 0.243
_exptl_absorpt_correction_type multi-scan
_exptl_absorpt_process_details '(SADABS; Sheldrick, 1996)'
_exptl_crystal_colour orange
_exptl_crystal_density_diffrn 1.915
_exptl_crystal_density_meas 1.915
_exptl_crystal_density_method 'not measured'
_exptl_crystal_description block
_exptl_crystal_F_000 2752.0
_exptl_crystal_size_max 0.42
_exptl_crystal_size_mid 0.21
_exptl_crystal_size_min 0.17
_refine_diff_density_max 1.680
_refine_diff_density_min -1.813
_refine_diff_density_rms 0.173
_refine_ls_extinction_method none
_refine_ls_goodness_of_fit_ref 1.112
_refine_ls_hydrogen_treatment constr
_refine_ls_matrix_type full
_refine_ls_number_parameters 304
_refine_ls_number_reflns 4338
_refine_ls_number_restraints 0
_refine_ls_restrained_S_all 1.112
_refine_ls_R_factor_all 0.0663
_refine_ls_R_factor_gt 0.0533
_refine_ls_shift/su_max 0.000
_refine_ls_shift/su_mean 0.001
_refine_ls_structure_factor_coef Fsqd
_refine_ls_weighting_details 'calc w=1/[\s^2^(Fo^2^)+(0.0549P)^2^+57.2329P] where P=(Fo^2^+2Fc^2^)/3'
_refine_ls_weighting_scheme calc
_refine_ls_wR_factor_gt 0.1130
_refine_ls_wR_factor_ref 0.1291
_reflns_number_gt 3555
_reflns_number_total 4338
_reflns_threshold_expression >2sigma(I)
_cod_data_source_file om300169p_si_002.cif
_cod_data_source_block complex_6
_cod_depositor_comments
;
The following automatic conversions were performed:

'_symmetry_cell_setting' value 'Monoclinic' changed to 'monoclinic'
according to /home/saulius/struct/CIF-dictionaries/cif_core.dic
dictionary named 'cif_core.dic' version 2.4.1 from 2010-06-29.

Automatic conversion script
Id: cif_fix_values 1715 2011-07-08 13:25:40Z adriana 
;
_cod_original_sg_symbol_H-M 'C 2/c'
_cod_original_formula_sum 'C21 H25 Cl F6 Ir N2 P S '
_cod_database_code 4078164

loop_
_symmetry_equiv_pos_as_xyz
'x, y, z'
'-x, y, -z+1/2'
'x+1/2, y+1/2, z'
'-x+1/2, y+1/2, -z+1/2'
'-x, -y, -z'
'x, -y, z-1/2'
'-x+1/2, -y+1/2, -z'
'x+1/2, -y+1/2, z-1/2'

loop_
_atom_site_label
_atom_site_type_symbol
_atom_site_fract_x
_atom_site_fract_y
_atom_site_fract_z
_atom_site_U_iso_or_equiv
_atom_site_adp_type
_atom_site_occupancy
_atom_site_symmetry_multiplicity
_atom_site_calc_flag
_atom_site_refinement_flags
C5 C -0.0223(6) 0.3804(15) 0.1249(5) 0.056(3) Uani 1 1 d .
H5 H -0.0201 0.2868 0.1057 0.067 Uiso 1 1 calc R
C4 C -0.0544(6) 0.3755(18) 0.1648(6) 0.066(4) Uani 1 1 d .
H4 H -0.0769 0.2857 0.1710 0.080 Uiso 1 1 calc R
C3 C -0.0529(6) 0.508(2) 0.1966(6) 0.078(4) Uani 1 1 d .
H3 H -0.0725 0.5053 0.2261 0.094 Uiso 1 1 calc R
C2 C -0.0229(6) 0.6437(16) 0.1854(5) 0.062(4) Uani 1 1 d .
H2 H -0.0204 0.7339 0.2066 0.075 Uiso 1 1 calc R
C1 C 0.0041(5) 0.6369(13) 0.1390(4) 0.042(3) Uani 1 1 d .
C6 C 0.0498(5) 0.7817(13) 0.0566(4) 0.047(3) Uani 1 1 d .
H6A H 0.0138 0.7330 0.0407 0.056 Uiso 1 1 calc R
H6B H 0.0548 0.8844 0.0400 0.056 Uiso 1 1 calc R
C7 C 0.1002(4) 0.6760(13) 0.0489(4) 0.040(3) Uani 1 1 d .
C8 C 0.0992(6) 0.5765(16) 0.0068(4) 0.053(3) Uani 1 1 d .
H8 H 0.0651 0.5703 -0.0158 0.064 Uiso 1 1 calc R
C9 C 0.1458(7) 0.4884(15) -0.0028(4) 0.061(4) Uani 1 1 d .
H9 H 0.1452 0.4248 -0.0322 0.073 Uiso 1 1 calc R
C10 C 0.1941(6) 0.4958(14) 0.0323(4) 0.053(3) Uani 1 1 d .
H10 H 0.2275 0.4367 0.0268 0.063 Uiso 1 1 calc R
C11 C 0.1943(5) 0.5902(13) 0.0760(4) 0.043(3) Uani 1 1 d .
H11 H 0.2274 0.5924 0.1000 0.051 Uiso 1 1 calc R
C12 C 0.1561(5) 1.0609(10) 0.1477(4) 0.044(3) Uani 1 1 d .
C13 C 0.2112(5) 0.9875(12) 0.1407(4) 0.040(3) Uani 1 1 d .
C14 C 0.2294(5) 0.8941(13) 0.1859(4) 0.041(3) Uani 1 1 d .
C15 C 0.1862(5) 0.9213(13) 0.2214(4) 0.042(3) Uani 1 1 d .
C16 C 0.1429(5) 1.0257(12) 0.1974(5) 0.051(3) Uani 1 1 d .
C17 C 0.1250(7) 1.1789(14) 0.1112(7) 0.090(5) Uani 1 1 d .
H17A H 0.0832 1.1664 0.1115 0.136 Uiso 1 1 calc R
H17B H 0.1356 1.1598 0.0771 0.136 Uiso 1 1 calc R
H17C H 0.1361 1.2863 0.1217 0.136 Uiso 1 1 calc R
C18 C 0.2439(6) 0.9990(16) 0.0932(5) 0.072(4) Uani 1 1 d .
H18A H 0.2166 1.0237 0.0638 0.107 Uiso 1 1 calc R
H18B H 0.2628 0.8982 0.0878 0.107 Uiso 1 1 calc R
H18C H 0.2730 1.0825 0.0980 0.107 Uiso 1 1 calc R
C19 C 0.2850(6) 0.8039(16) 0.1964(6) 0.075(4) Uani 1 1 d .
H19A H 0.3151 0.8744 0.2119 0.112 Uiso 1 1 calc R
H19B H 0.2967 0.7621 0.1647 0.112 Uiso 1 1 calc R
H19C H 0.2794 0.7164 0.2194 0.112 Uiso 1 1 calc R
C20 C 0.1905(7) 0.8537(17) 0.2752(5) 0.072(6) Uani 1.00(4) 1 d .
H20A H 0.2203 0.9107 0.2966 0.108 Uiso 1 1 calc R
H20B H 0.2007 0.7416 0.2744 0.108 Uiso 1 1 calc R
H20C H 0.1534 0.8657 0.2889 0.108 Uiso 1 1 calc R
C21 C 0.0909(6) 1.0968(17) 0.2205(6) 0.073(4) Uani 1 1 d .
H21A H 0.0958 1.2113 0.2237 0.110 Uiso 1 1 calc R
H21B H 0.0883 1.0507 0.2539 0.110 Uiso 1 1 calc R
H21C H 0.0555 1.0738 0.1986 0.110 Uiso 1 1 calc R
Cl1 Cl 0.14298(13) 0.5508(3) 0.19114(11) 0.0483(7) Uani 1 1 d .
F1 F 0.1782(4) 0.1040(16) 0.9045(4) 0.126(4) Uani 1 1 d .
F2 F 0.1533(5) 0.0486(16) 0.9806(3) 0.137(5) Uani 1 1 d .
F3 F 0.0679(4) -0.0554(12) 0.9449(4) 0.111(3) Uani 1 1 d .
F4 F 0.0925(4) 0.0041(11) 0.8682(3) 0.096(3) Uani 1 1 d .
F5 F 0.1528(5) -0.1402(13) 0.9208(5) 0.128(4) Uani 1 1 d .
F6 F 0.0928(5) 0.1921(10) 0.9274(5) 0.131(5) Uani 1 1 d .
Ir1 Ir 0.144105(18) 0.80968(4) 0.152221(15) 0.03213(16) Uani 1 1 d .
N1 N 0.1469(4) 0.6784(9) 0.0838(3) 0.037(2) Uani 1 1 d .
N2 N 0.0070(4) 0.5107(11) 0.1104(4) 0.050(2) Uani 1 1 d .
P1 P 0.12356(16) 0.0275(4) 0.92513(14) 0.0554(9) Uani 1 1 d .
S1 S 0.04337(13) 0.8146(3) 0.12441(12) 0.0445(7) Uani 1 1 d .

loop_
_atom_site_aniso_label
_atom_site_aniso_U_11
_atom_site_aniso_U_22
_atom_site_aniso_U_33
_atom_site_aniso_U_23
_atom_site_aniso_U_13
_atom_site_aniso_U_12
C5 0.060(8) 0.057(7) 0.048(8) -0.013(6) -0.004(7) -0.015(6)
C4 0.058(9) 0.076(9) 0.063(10) 0.007(8) -0.005(8) -0.030(7)
C3 0.065(10) 0.114(13) 0.056(10) -0.007(9) 0.011(8) -0.022(9)
C2 0.065(9) 0.067(8) 0.059(9) -0.012(7) 0.026(7) -0.011(7)
C1 0.043(7) 0.048(6) 0.032(6) 0.004(5) -0.004(5) 0.003(5)
C6 0.055(7) 0.051(7) 0.031(6) 0.015(5) -0.010(6) -0.008(6)
C7 0.020(5) 0.056(6) 0.045(7) 0.005(5) 0.011(5) -0.012(5)
C8 0.057(8) 0.080(9) 0.018(6) -0.010(6) -0.020(6) -0.003(7)
C9 0.096(11) 0.068(8) 0.018(6) -0.022(5) 0.004(7) -0.024(8)
C10 0.067(9) 0.063(7) 0.028(7) -0.013(5) 0.003(7) -0.004(6)
C11 0.049(7) 0.051(6) 0.026(6) -0.012(5) -0.001(5) -0.011(6)
C12 0.061(8) 0.009(4) 0.064(8) -0.015(5) 0.015(6) -0.001(4)
C13 0.047(7) 0.041(6) 0.031(6) -0.006(5) 0.007(5) -0.020(5)
C14 0.037(6) 0.048(6) 0.036(7) -0.012(5) -0.001(5) -0.006(5)
C15 0.054(7) 0.047(6) 0.023(6) -0.011(5) -0.011(5) -0.005(5)
C16 0.057(8) 0.034(6) 0.064(9) -0.023(6) 0.017(7) -0.008(5)
C17 0.106(13) 0.027(6) 0.144(16) 0.005(8) 0.041(11) 0.004(7)
C18 0.081(10) 0.071(9) 0.068(10) -0.006(7) 0.036(8) -0.030(8)
C19 0.053(8) 0.070(9) 0.100(13) -0.015(8) -0.001(8) 0.001(7)
C20 0.101(13) 0.080(10) 0.025(8) 0.002(6) -0.035(8) -0.011(8)
C21 0.063(9) 0.080(10) 0.079(11) -0.036(8) 0.016(8) 0.004(7)
Cl1 0.0610(19) 0.0368(13) 0.0468(18) 0.0098(12) 0.0039(14) -0.0012(13)
F1 0.083(7) 0.180(11) 0.115(9) 0.042(8) 0.003(6) -0.048(7)
F2 0.122(8) 0.225(13) 0.052(6) -0.030(7) -0.048(6) 0.052(9)
F3 0.103(7) 0.116(8) 0.121(8) 0.012(6) 0.042(6) -0.020(6)
F4 0.113(7) 0.100(7) 0.072(6) -0.016(5) -0.002(5) -0.019(5)
F5 0.126(9) 0.109(7) 0.143(10) -0.019(7) -0.012(8) 0.059(7)
F6 0.097(7) 0.065(6) 0.218(13) -0.039(7) -0.041(8) 0.021(5)
Ir1 0.0367(3) 0.0303(2) 0.0299(3) -0.00336(17) 0.00570(18) -0.00262(17)
N1 0.039(5) 0.039(5) 0.033(5) -0.015(4) 0.009(4) -0.010(4)
N2 0.055(6) 0.053(6) 0.041(6) 0.000(5) 0.000(5) 0.002(5)
P1 0.058(2) 0.0573(19) 0.051(2) 0.0005(16) 0.0027(18) 0.0050(16)
S1 0.0403(16) 0.0432(14) 0.0495(18) 0.0013(13) 0.0020(14) 0.0004(12)

loop_
_atom_type_symbol
_atom_type_description
_atom_type_scat_dispersion_real
_atom_type_scat_dispersion_imag
_atom_type_scat_source
C C 0.0033 0.0016 'International Tables Vol C Tables 4.2.6.8 and 6.1.1.4'
H H 0.0000 0.0000 'International Tables Vol C Tables 4.2.6.8 and 6.1.1.4'
N N 0.0061 0.0033 'International Tables Vol C Tables 4.2.6.8 and 6.1.1.4'
S S 0.1246 0.1234 'International Tables Vol C Tables 4.2.6.8 and 6.1.1.4'
Cl Cl 0.1484 0.1585 'International Tables Vol C Tables 4.2.6.8 and 6.1.1.4'
Ir Ir -1.4442 7.9887 'International Tables Vol C Tables 4.2.6.8 and 6.1.1.4'
P P 0.1023 0.0942 'International Tables Vol C Tables 4.2.6.8 and 6.1.1.4'
F F 0.0171 0.0103 'International Tables Vol C Tables 4.2.6.8 and 6.1.1.4'

loop_
_geom_angle_atom_site_label_1
_geom_angle_atom_site_label_2
_geom_angle_atom_site_label_3
_geom_angle
C4 C5 N2 124.9(12)
C4 C5 H5 117.5
N2 C5 H5 117.5
C5 C4 C3 117.7(13)
C5 C4 H4 121.2
C3 C4 H4 121.2
C2 C3 C4 120.8(13)
C2 C3 H3 119.6
C4 C3 H3 119.6
C3 C2 C1 115.0(12)
C3 C2 H2 122.5
C1 C2 H2 122.5
N2 C1 C2 125.3(11)
N2 C1 S1 119.4(9)
C2 C1 S1 114.9(9)
C7 C6 S1 111.4(8)
C7 C6 H6A 109.3
S1 C6 H6A 109.3
C7 C6 H6B 109.3
S1 C6 H6B 109.3
H6A C6 H6B 108.0
N1 C7 C8 120.1(10)
N1 C7 C6 118.6(10)
C8 C7 C6 121.3(11)
C9 C8 C7 122.2(11)
C9 C8 H8 118.9
C7 C8 H8 118.9
C8 C9 C10 117.1(11)
C8 C9 H9 121.5
C10 C9 H9 121.5
C9 C10 C11 120.9(12)
C9 C10 H10 119.6
C11 C10 H10 119.6
N1 C11 C10 120.1(11)
N1 C11 H11 120.0
C10 C11 H11 120.0
C16 C12 C13 108.0(10)
C16 C12 C17 126.5(11)
C13 C12 C17 124.5(11)
C16 C12 Ir1 72.5(6)
C13 C12 Ir1 72.9(5)
C17 C12 Ir1 128.9(9)
C12 C13 C14 108.1(9)
C12 C13 C18 126.5(11)
C14 C13 C18 125.4(11)
C12 C13 Ir1 68.2(5)
C14 C13 Ir1 70.6(6)
C18 C13 Ir1 124.8(8)
C13 C14 C15 106.5(9)
C13 C14 C19 126.7(11)
C15 C14 C19 126.4(11)
C13 C14 Ir1 70.8(6)
C15 C14 Ir1 70.3(6)
C19 C14 Ir1 129.1(8)
C16 C15 C14 107.8(10)
C16 C15 C20 128.1(11)
C14 C15 C20 123.9(11)
C16 C15 Ir1 70.3(6)
C14 C15 Ir1 70.8(6)
C20 C15 Ir1 126.8(8)
C12 C16 C15 109.4(10)
C12 C16 C21 123.1(12)
C15 C16 C21 127.5(12)
C12 C16 Ir1 69.4(6)
C15 C16 Ir1 71.4(6)
C21 C16 Ir1 127.0(8)
C12 C17 H17A 109.5
C12 C17 H17B 109.5
H17A C17 H17B 109.5
C12 C17 H17C 109.5
H17A C17 H17C 109.5
H17B C17 H17C 109.5
C13 C18 H18A 109.5
C13 C18 H18B 109.5
H18A C18 H18B 109.5
C13 C18 H18C 109.5
H18A C18 H18C 109.5
H18B C18 H18C 109.5
C14 C19 H19A 109.5
C14 C19 H19B 109.5
H19A C19 H19B 109.5
C14 C19 H19C 109.5
H19A C19 H19C 109.5
H19B C19 H19C 109.5
C15 C20 H20A 109.5
C15 C20 H20B 109.5
H20A C20 H20B 109.5
C15 C20 H20C 109.5
H20A C20 H20C 109.5
H20B C20 H20C 109.5
C16 C21 H21A 109.5
C16 C21 H21B 109.5
H21A C21 H21B 109.5
C16 C21 H21C 109.5
H21A C21 H21C 109.5
H21B C21 H21C 109.5
N1 Ir1 C12 116.8(4)
N1 Ir1 C16 154.7(4)
C12 Ir1 C16 38.2(4)
N1 Ir1 C15 151.9(4)
C12 Ir1 C15 64.8(4)
C16 Ir1 C15 38.2(4)
N1 Ir1 C14 114.0(4)
C12 Ir1 C14 65.6(4)
C16 Ir1 C14 64.5(4)
C15 Ir1 C14 38.8(4)
N1 Ir1 C13 98.7(3)
C12 Ir1 C13 38.9(4)
C16 Ir1 C13 63.7(4)
C15 Ir1 C13 64.2(4)
C14 Ir1 C13 38.6(4)
N1 Ir1 S1 82.0(3)
C12 Ir1 S1 95.5(3)
C16 Ir1 S1 95.0(3)
C15 Ir1 S1 126.1(3)
C14 Ir1 S1 158.9(3)
C13 Ir1 S1 129.1(3)
N1 Ir1 Cl1 84.1(2)
C12 Ir1 Cl1 157.7(3)
C16 Ir1 Cl1 121.3(4)
C15 Ir1 Cl1 93.1(3)
C14 Ir1 Cl1 99.7(3)
C13 Ir1 Cl1 135.4(3)
S1 Ir1 Cl1 95.41(10)
C7 N1 C11 119.5(9)
C7 N1 Ir1 119.8(7)
C11 N1 Ir1 120.6(7)
C1 N2 C5 115.7(10)
F6 P1 F2 91.2(7)
F6 P1 F1 92.1(7)
F2 P1 F1 89.2(7)
F6 P1 F5 177.6(7)
F2 P1 F5 91.1(6)
F1 P1 F5 88.5(7)
F6 P1 F3 89.3(6)
F2 P1 F3 92.0(7)
F1 P1 F3 178.1(7)
F5 P1 F3 90.0(7)
F6 P1 F4 89.1(6)
F2 P1 F4 179.3(7)
F1 P1 F4 91.4(6)
F5 P1 F4 88.6(6)
F3 P1 F4 87.4(6)
C1 S1 C6 100.1(5)
C1 S1 Ir1 114.7(4)
C6 S1 Ir1 97.1(4)

loop_
_geom_bond_atom_site_label_1
_geom_bond_atom_site_label_2
_geom_bond_distance
C5 C4 1.334(18)
C5 N2 1.347(15)
C5 H5 0.9300
C4 C3 1.38(2)
C4 H4 0.9300
C3 C2 1.366(19)
C3 H3 0.9300
C2 C1 1.416(16)
C2 H2 0.9300
C1 N2 1.291(14)
C1 S1 1.788(11)
C6 C7 1.478(15)
C6 S1 1.810(12)
C6 H6A 0.9700
C6 H6B 0.9700
C7 N1 1.330(14)
C7 C8 1.373(15)
C8 C9 1.337(18)
C8 H8 0.9300
C9 C10 1.361(17)
C9 H9 0.9300
C10 C11 1.384(14)
C10 H10 0.9300
C11 N1 1.341(13)
C11 H11 0.9300
C12 C16 1.392(16)
C12 C13 1.427(15)
C12 C17 1.494(19)
C12 Ir1 2.109(9)
C13 C14 1.436(15)
C13 C18 1.514(15)
C13 Ir1 2.172(9)
C14 C15 1.440(15)
C14 C19 1.476(16)
C14 Ir1 2.170(10)
C15 C16 1.413(16)
C15 C20 1.507(15)
C15 Ir1 2.164(10)
C16 C21 1.507(16)
C16 Ir1 2.149(10)
C17 H17A 0.9600
C17 H17B 0.9600
C17 H17C 0.9600
C18 H18A 0.9600
C18 H18B 0.9600
C18 H18C 0.9600
C19 H19A 0.9600
C19 H19B 0.9600
C19 H19C 0.9600
C20 H20A 0.9600
C20 H20B 0.9600
C20 H20C 0.9600
C21 H21A 0.9600
C21 H21B 0.9600
C21 H21C 0.9600
Cl1 Ir1 2.379(3)
F1 P1 1.546(10)
F2 P1 1.545(9)
F3 P1 1.579(9)
F4 P1 1.590(9)
F5 P1 1.554(10)
F6 P1 1.541(9)
Ir1 N1 2.099(8)
Ir1 S1 2.341(3)
